data_4065514
loop_
_publ_author_name
'Meyer, Steffen'
'Orben, Claudia Manuela'
'Demeshko, Serhiy'
'Dechert, Sebastian'
'Meyer, Franc'

_publ_section_title
;
 Synthesis and Characterization of Di- and Tetracarbene Iron(II) Complexes
 with Chelating N-Heterocyclic Carbene Ligands and Their Application in
 Aryl Grignard--Alkyl Halide Cross-Coupling
;
_journal_issue 24
_journal_name_full Organometallics
_journal_page_first 6692
_journal_paper_doi 10.1021/om200870w
_journal_volume 30
_journal_year 2011
_chemical_formula_moiety 'C34 H38 Fe N10 2+, 2(C2 H3 N), Br4 Fe -'
_chemical_formula_sum 'C38 H44 Br4 Fe2 N12'
_chemical_formula_weight 1100.19
_chemical_name_systematic
;
 ?
;
_space_group_IT_number 2
_symmetry_cell_setting triclinic
_symmetry_space_group_name_Hall '-P 1'
_symmetry_space_group_name_H-M 'P -1'
_atom_sites_solution_hydrogens geom
_atom_sites_solution_primary direct
_atom_sites_solution_secondary difmap
_audit_creation_method SHELXL-97
_cell_angle_alpha 111.44(3)
_cell_angle_beta 95.02(3)
_cell_angle_gamma 93.90(3)
_cell_formula_units_Z 2
_cell_length_a 10.305(2)
_cell_length_b 13.699(3)
_cell_length_c 16.991(3)
_cell_measurement_reflns_used 31878
_cell_measurement_temperature 133(2)
_cell_measurement_theta_max 26.80
_cell_measurement_theta_min 1.30
_cell_volume 2211.1(9)
_computing_cell_refinement 'X-AREA (Stoe & Cie, 2002)'
_computing_data_collection 'X-AREA (Stoe & Cie, 2002)'
_computing_data_reduction 'X-AREA (Stoe & Cie, 2002)'
_computing_molecular_graphics 'DIAMOND (Brandenburg, 2001)'
_computing_publication_material 'SHELXL-97 (Sheldrick, 1997)'
_computing_structure_refinement 'SHELXL-97 (Sheldrick, 1997)'
_computing_structure_solution 'SHELXS-97 (Sheldrick, 1990)'
_diffrn_ambient_temperature 133(2)
_diffrn_measured_fraction_theta_full 0.993
_diffrn_measured_fraction_theta_max 0.993
_diffrn_measurement_device_type 'Stoe IPDS II'
_diffrn_measurement_method \w
_diffrn_radiation_monochromator graphite
_diffrn_radiation_source 'fine-focus sealed tube'
_diffrn_radiation_type MoK\a
_diffrn_radiation_wavelength 0.71073
_diffrn_reflns_av_R_equivalents 0.0928
_diffrn_reflns_av_sigmaI/netI 0.0760
_diffrn_reflns_limit_h_max 13
_diffrn_reflns_limit_h_min -13
_diffrn_reflns_limit_k_max 17
_diffrn_reflns_limit_k_min -17
_diffrn_reflns_limit_l_max 21
_diffrn_reflns_limit_l_min -21
_diffrn_reflns_number 31878
_diffrn_reflns_theta_full 26.80
_diffrn_reflns_theta_max 26.80
_diffrn_reflns_theta_min 1.30
_exptl_absorpt_coefficient_mu 4.313
_exptl_absorpt_correction_T_max 0.6504
_exptl_absorpt_correction_T_min 0.4750
_exptl_absorpt_correction_type numerical
_exptl_absorpt_process_details 'X-RED (Stoe & Cie, 2002)'
_exptl_crystal_colour 'pale yellow'
_exptl_crystal_density_diffrn 1.652
_exptl_crystal_density_method 'not measured'
_exptl_crystal_description block
_exptl_crystal_F_000 1096
_exptl_crystal_size_max 0.36
_exptl_crystal_size_mid 0.14
_exptl_crystal_size_min 0.05
_refine_diff_density_max 0.774
_refine_diff_density_min -0.442
_refine_diff_density_rms 0.108
_refine_ls_extinction_method none
_refine_ls_goodness_of_fit_ref 1.099
_refine_ls_hydrogen_treatment constr
_refine_ls_matrix_type full
_refine_ls_number_parameters 507
_refine_ls_number_reflns 9383
_refine_ls_number_restraints 6
_refine_ls_restrained_S_all 1.098
_refine_ls_R_factor_all 0.0937
_refine_ls_R_factor_gt 0.0601
_refine_ls_shift/su_max 0.001
_refine_ls_shift/su_mean 0.000
_refine_ls_structure_factor_coef Fsqd
_refine_ls_weighting_details 'calc w=1/[\s^2^(Fo^2^)+(0.0386P)^2^+2.6040P] where P=(Fo^2^+2Fc^2^)/3'
_refine_ls_weighting_scheme calc
_refine_ls_wR_factor_gt 0.1088
_refine_ls_wR_factor_ref 0.1193
_reflns_number_gt 6773
_reflns_number_total 9383
_reflns_threshold_expression >2sigma(I)
_cod_data_source_file om200870w_si_002.cif
_cod_data_source_block stm14-25
_cod_depositor_comments
;
The following automatic conversions were performed:

'_symmetry_cell_setting' value 'Triclinic' changed to 'triclinic'
according to /home/saulius/struct/CIF-dictionaries/cif_core.dic
dictionary named 'cif_core.dic' version 2.4.1 from 2010-06-29.

Automatic conversion script
Id: cif_fix_values 1715 2011-07-08 13:25:40Z adriana 
;
_cod_original_cell_volume 2211.1(8)
_cod_database_code 4065514

loop_
_symmetry_equiv_pos_as_xyz
'x, y, z'
'-x, -y, -z'

loop_
_atom_site_label
_atom_site_type_symbol
_atom_site_fract_x
_atom_site_fract_y
_atom_site_fract_z
_atom_site_U_iso_or_equiv
_atom_site_adp_type
_atom_site_occupancy
_atom_site_symmetry_multiplicity
_atom_site_calc_flag
_atom_site_refinement_flags
_atom_site_disorder_assembly
_atom_site_disorder_group
Fe1 Fe 0.68070(7) 0.34202(6) 0.70055(5) 0.02524(17) Uani 1 1 d . . .
N1 N 0.8216(4) 0.4853(4) 0.8626(3) 0.0299(10) Uani 1 1 d . . .
N2 N 0.9604(4) 0.4389(4) 0.7722(3) 0.0304(10) Uani 1 1 d . . .
N3 N 0.5996(4) 0.5194(4) 0.8410(3) 0.0314(10) Uani 1 1 d . . .
N4 N 0.4792(4) 0.5012(4) 0.7268(3) 0.0340(11) Uani 1 1 d . . .
N11 N 0.7544(4) 0.3418(4) 0.5373(3) 0.0266(10) Uani 1 1 d . . .
N12 N 0.7678(4) 0.5008(4) 0.6258(3) 0.0310(10) Uani 1 1 d . . .
N13 N 0.7917(4) 0.1834(3) 0.5595(3) 0.0242(9) Uani 1 1 d . . .
N14 N 0.8562(4) 0.1622(4) 0.6746(3) 0.0279(10) Uani 1 1 d . . .
C1 C 0.8292(5) 0.4228(4) 0.7789(4) 0.0277(11) Uani 1 1 d . . .
C2 C 1.0286(5) 0.5061(5) 0.8481(4) 0.0360(14) Uani 1 1 d . . .
H2 H 1.1180 0.5279 0.8580 0.080 Uiso 1 1 calc R . .
C3 C 0.9430(5) 0.5343(5) 0.9050(4) 0.0360(14) Uani 1 1 d . . .
H3 H 0.9616 0.5783 0.9621 0.080 Uiso 1 1 calc R . .
C4 C 0.6973(5) 0.4970(5) 0.9003(4) 0.0340(13) Uani 1 1 d . . .
H4 H 0.6669 0.4298 0.9043 0.080 Uiso 1 1 calc R . .
C5 C 0.5795(5) 0.4587(4) 0.7567(4) 0.0277(12) Uani 1 1 d . . .
C6 C 0.5137(6) 0.5958(5) 0.8643(4) 0.0380(14) Uani 1 1 d . . .
H6 H 0.5090 0.6448 0.9186 0.080 Uiso 1 1 calc R . .
C7 C 0.4389(6) 0.5848(5) 0.7924(4) 0.0427(15) Uani 1 1 d . . .
H7 H 0.3724 0.6254 0.7872 0.080 Uiso 1 1 calc R . .
C8 C 1.0242(6) 0.3959(5) 0.6954(4) 0.0370(14) Uani 1 1 d . . .
H8A H 0.9599 0.3744 0.6462 0.080 Uiso 1 1 calc R . .
H8B H 1.0669 0.3361 0.6964 0.080 Uiso 1 1 calc R . .
H8C H 1.0880 0.4489 0.6930 0.080 Uiso 1 1 calc R . .
C9 C 0.4261(6) 0.4731(5) 0.6371(4) 0.0425(15) Uani 1 1 d . . .
H9A H 0.4836 0.4303 0.6008 0.080 Uiso 1 1 calc R . .
H9B H 0.4191 0.5362 0.6256 0.080 Uiso 1 1 calc R . .
H9C H 0.3410 0.4344 0.6264 0.080 Uiso 1 1 calc R . .
C10 C 0.7100(5) 0.5817(5) 0.9874(4) 0.0337(13) Uani 1 1 d . . .
C11 C 0.6756(6) 0.5537(5) 1.0534(4) 0.0368(14) Uani 1 1 d . . .
H11 H 0.6460 0.4839 1.0429 0.080 Uiso 1 1 calc R . .
C12 C 0.6846(6) 0.6297(5) 1.1367(4) 0.0408(15) Uani 1 1 d . . .
H12 H 0.6588 0.6109 1.1807 0.080 Uiso 1 1 calc R . .
C13 C 0.7322(6) 0.7323(6) 1.1521(4) 0.0451(16) Uani 1 1 d . . .
H13 H 0.7413 0.7825 1.2073 0.080 Uiso 1 1 calc R . .
C14 C 0.7663(6) 0.7609(5) 1.0863(4) 0.0435(15) Uani 1 1 d . . .
H14 H 0.7974 0.8304 1.0972 0.080 Uiso 1 1 calc R . .
C15 C 0.7544(6) 0.6862(5) 1.0038(4) 0.0426(15) Uani 1 1 d . . .
H15 H 0.7761 0.7062 0.9595 0.080 Uiso 1 1 calc R . .
C21 C 0.7318(5) 0.3998(4) 0.6186(4) 0.0278(12) Uani 1 1 d . . .
C22 C 0.8106(6) 0.5038(5) 0.5514(4) 0.0357(13) Uani 1 1 d . . .
H22 H 0.8389 0.5639 0.5416 0.080 Uiso 1 1 calc R . .
C23 C 0.8033(6) 0.4034(5) 0.4961(4) 0.0375(14) Uani 1 1 d . . .
H23 H 0.8265 0.3803 0.4411 0.080 Uiso 1 1 calc R . .
C24 C 0.7386(5) 0.2262(4) 0.4981(3) 0.0269(11) Uani 1 1 d . . .
H24 H 0.7953 0.2077 0.4526 0.080 Uiso 1 1 calc R . .
C25 C 0.7807(5) 0.2232(4) 0.6441(3) 0.0254(11) Uani 1 1 d . . .
C26 C 0.8688(5) 0.1008(5) 0.5380(4) 0.0315(12) Uani 1 1 d . . .
H26 H 0.8892 0.0620 0.4838 0.080 Uiso 1 1 calc R . .
C27 C 0.9081(5) 0.0877(4) 0.6100(4) 0.0311(12) Uani 1 1 d . . .
H27 H 0.9607 0.0375 0.6156 0.080 Uiso 1 1 calc R . .
C28 C 0.7701(6) 0.5981(4) 0.7003(4) 0.0358(13) Uani 1 1 d . . .
H28A H 0.6820 0.6110 0.7119 0.080 Uiso 1 1 calc R . .
H28B H 0.8115 0.6560 0.6894 0.080 Uiso 1 1 calc R . .
H28C H 0.8183 0.5912 0.7486 0.080 Uiso 1 1 calc R . .
C29 C 0.8920(6) 0.1781(5) 0.7642(4) 0.0352(13) Uani 1 1 d . . .
H29A H 0.8711 0.2463 0.7999 0.080 Uiso 1 1 calc R . .
H29B H 0.9843 0.1741 0.7742 0.080 Uiso 1 1 calc R . .
H29C H 0.8440 0.1245 0.7772 0.080 Uiso 1 1 calc R . .
C30 C 0.6007(5) 0.1801(4) 0.4549(3) 0.0272(11) Uani 1 1 d . . .
C31 C 0.5204(6) 0.2362(5) 0.4212(4) 0.0382(14) Uani 1 1 d . . .
H31 H 0.5476 0.3057 0.4296 0.080 Uiso 1 1 calc R . .
C32 C 0.4007(6) 0.1894(6) 0.3755(4) 0.0417(15) Uani 1 1 d . . .
H32 H 0.3466 0.2283 0.3546 0.080 Uiso 1 1 calc R . .
C33 C 0.3605(6) 0.0856(5) 0.3604(4) 0.0378(14) Uani 1 1 d . . .
H33 H 0.2804 0.0540 0.3284 0.080 Uiso 1 1 calc R . .
C34 C 0.4393(5) 0.0287(5) 0.3929(4) 0.0334(13) Uani 1 1 d . . .
H34 H 0.4120 -0.0412 0.3833 0.080 Uiso 1 1 calc R . .
C35 C 0.5594(5) 0.0755(5) 0.4400(4) 0.0333(13) Uani 1 1 d . . .
H35 H 0.6125 0.0367 0.4617 0.080 Uiso 1 1 calc R . .
N5 N 0.5151(4) 0.2628(4) 0.6328(3) 0.0270(10) Uani 1 1 d . . .
N6 N 0.6278(4) 0.2688(4) 0.7751(3) 0.0305(10) Uani 1 1 d . . .
C40 C 0.4119(5) 0.2199(4) 0.6111(3) 0.0263(11) Uani 1 1 d . . .
C41 C 0.2770(5) 0.1684(5) 0.5850(4) 0.0358(14) Uani 1 1 d . . .
H41A H 0.2169 0.2211 0.5966 0.080 Uiso 1 1 calc R . .
H41B H 0.2599 0.1240 0.6163 0.080 Uiso 1 1 calc R . .
H41C H 0.2660 0.1263 0.5252 0.080 Uiso 1 1 calc R . .
C42 C 0.5904(5) 0.2116(5) 0.8052(4) 0.0326(13) Uani 1 1 d . . .
C43 C 0.5444(7) 0.1327(5) 0.8382(5) 0.0460(16) Uani 1 1 d . . .
H43A H 0.4679 0.0908 0.8024 0.080 Uiso 1 1 calc R . .
H43B H 0.5231 0.1674 0.8950 0.080 Uiso 1 1 calc R . .
H43C H 0.6120 0.0881 0.8390 0.080 Uiso 1 1 calc R . .
Fe2 Fe 0.96326(8) 0.15614(7) 0.28386(5) 0.02988(19) Uani 1 1 d . . .
Br1 Br 0.85822(6) 0.30237(5) 0.26260(4) 0.03974(16) Uani 1 1 d . . .
Br2 Br 0.80297(6) 0.01453(5) 0.28417(4) 0.03596(15) Uani 1 1 d . . .
Br3 Br 1.06827(5) 0.22817(5) 0.43264(4) 0.03199(14) Uani 1 1 d . . .
Br4 Br 1.11729(7) 0.09181(6) 0.18114(4) 0.04595(18) Uani 1 1 d . . .
N7A N 0.755(2) 0.2959(12) 0.9965(13) 0.049(6) Uiso 0.39(3) 1 d PD A 1
C51A C 0.800(3) 0.2305(15) 1.0090(15) 0.049(6) Uiso 0.39(3) 1 d PD A 1
C52A C 0.846(2) 0.1404(15) 1.0229(11) 0.040(5) Uiso 0.39(3) 1 d PD A 1
H52A H 0.9134 0.1637 1.0704 0.080 Uiso 0.39(3) 1 calc PR A 1
H52B H 0.8802 0.0960 0.9729 0.080 Uiso 0.39(3) 1 calc PR A 1
H52C H 0.7742 0.1013 1.0347 0.080 Uiso 0.39(3) 1 calc PR A 1
N7B N 0.7949(15) 0.3030(9) 0.9729(9) 0.057(4) Uiso 0.61(3) 1 d PD A 2
C51B C 0.8329(16) 0.2412(10) 0.9943(10) 0.046(4) Uiso 0.61(3) 1 d PD A 2
C52B C 0.899(2) 0.1683(15) 1.0233(10) 0.071(5) Uiso 0.61(3) 1 d PD A 2
H52D H 0.9253 0.1135 0.9753 0.080 Uiso 0.61(3) 1 calc PR A 2
H52E H 0.8400 0.1377 1.0509 0.080 Uiso 0.61(3) 1 calc PR A 2
H52F H 0.9745 0.2053 1.0627 0.080 Uiso 0.61(3) 1 calc PR A 2
N8A N 0.473(3) 0.8528(17) 0.9675(13) 0.120(8) Uiso 0.57(3) 1 d PD B 3
C53A C 0.476(2) 0.8639(16) 0.9042(12) 0.070(6) Uiso 0.57(3) 1 d PD B 3
C54A C 0.4927(18) 0.8668(14) 0.8235(9) 0.060(5) Uiso 0.57(3) 1 d PD B 3
H54A H 0.5845 0.8739 0.8181 0.080 Uiso 0.57(3) 1 calc PR B 3
H54B H 0.4537 0.9259 0.8176 0.080 Uiso 0.57(3) 1 calc PR B 3
H54C H 0.4513 0.8027 0.7798 0.080 Uiso 0.57(3) 1 calc PR B 3
N8B N 0.560(3) 0.8727(18) 0.9803(13) 0.093(9) Uiso 0.43(3) 1 d PD B 4
C53B C 0.527(3) 0.880(2) 0.9172(14) 0.070(7) Uiso 0.43(3) 1 d PD B 4
C54B C 0.451(3) 0.888(2) 0.847(2) 0.090(9) Uiso 0.43(3) 1 d PD B 4
H54D H 0.3639 0.9012 0.8612 0.080 Uiso 0.43(3) 1 calc PR B 4
H54E H 0.4474 0.8235 0.7988 0.080 Uiso 0.43(3) 1 calc PR B 4
H54F H 0.4899 0.9452 0.8343 0.080 Uiso 0.43(3) 1 calc PR B 4

loop_
_atom_site_aniso_label
_atom_site_aniso_U_11
_atom_site_aniso_U_22
_atom_site_aniso_U_33
_atom_site_aniso_U_23
_atom_site_aniso_U_13
_atom_site_aniso_U_12
Fe1 0.0212(4) 0.0236(4) 0.0293(4) 0.0086(3) -0.0007(3) 0.0037(3)
N1 0.026(2) 0.025(3) 0.033(3) 0.006(2) -0.0012(19) 0.0022(19)
N2 0.024(2) 0.028(3) 0.034(3) 0.006(2) -0.0021(19) 0.0086(19)
N3 0.027(2) 0.029(3) 0.035(3) 0.008(2) 0.000(2) 0.008(2)
N4 0.026(2) 0.031(3) 0.046(3) 0.015(2) 0.003(2) 0.008(2)
N11 0.024(2) 0.026(2) 0.032(2) 0.013(2) 0.0009(18) 0.0017(18)
N12 0.029(2) 0.028(3) 0.036(3) 0.012(2) 0.002(2) 0.003(2)
N13 0.018(2) 0.023(2) 0.027(2) 0.0056(19) -0.0035(17) 0.0017(17)
N14 0.019(2) 0.028(3) 0.037(3) 0.012(2) 0.0004(19) 0.0027(18)
C1 0.026(3) 0.025(3) 0.033(3) 0.012(2) 0.005(2) 0.008(2)
C2 0.020(3) 0.032(3) 0.045(3) 0.007(3) -0.013(2) -0.002(2)
C3 0.026(3) 0.033(3) 0.039(3) 0.004(3) -0.012(2) 0.005(2)
C4 0.030(3) 0.031(3) 0.038(3) 0.009(3) 0.002(2) 0.007(2)
C5 0.019(2) 0.022(3) 0.040(3) 0.011(3) 0.000(2) 0.000(2)
C6 0.033(3) 0.033(3) 0.045(4) 0.010(3) 0.003(3) 0.012(3)
C7 0.037(3) 0.031(4) 0.059(4) 0.013(3) 0.010(3) 0.015(3)
C8 0.027(3) 0.034(3) 0.045(4) 0.009(3) 0.007(3) 0.002(2)
C9 0.038(3) 0.042(4) 0.046(4) 0.015(3) -0.003(3) 0.007(3)
C10 0.030(3) 0.024(3) 0.040(3) 0.004(3) 0.001(2) 0.009(2)
C11 0.033(3) 0.035(4) 0.034(3) 0.004(3) 0.000(3) 0.005(3)
C12 0.036(3) 0.049(4) 0.031(3) 0.007(3) 0.001(3) 0.007(3)
C13 0.042(4) 0.043(4) 0.036(3) 0.001(3) -0.005(3) 0.003(3)
C14 0.045(4) 0.029(3) 0.042(4) -0.001(3) -0.005(3) 0.001(3)
C15 0.042(3) 0.040(4) 0.042(4) 0.011(3) -0.001(3) 0.007(3)
C21 0.020(2) 0.021(3) 0.039(3) 0.008(2) -0.002(2) 0.002(2)
C22 0.039(3) 0.025(3) 0.044(3) 0.015(3) 0.002(3) 0.002(2)
C23 0.042(3) 0.032(3) 0.039(3) 0.015(3) 0.003(3) 0.000(3)
C24 0.028(3) 0.025(3) 0.028(3) 0.010(2) -0.001(2) 0.004(2)
C25 0.018(2) 0.026(3) 0.034(3) 0.013(2) 0.001(2) 0.004(2)
C26 0.023(3) 0.027(3) 0.041(3) 0.008(3) 0.003(2) 0.005(2)
C27 0.029(3) 0.019(3) 0.044(3) 0.009(3) 0.005(2) 0.007(2)
C28 0.037(3) 0.021(3) 0.044(3) 0.008(3) 0.002(3) 0.003(2)
C29 0.031(3) 0.036(3) 0.038(3) 0.015(3) -0.007(2) 0.008(3)
C30 0.026(3) 0.025(3) 0.028(3) 0.007(2) 0.002(2) 0.006(2)
C31 0.037(3) 0.040(4) 0.045(4) 0.026(3) -0.001(3) 0.003(3)
C32 0.024(3) 0.056(4) 0.052(4) 0.031(4) -0.007(3) 0.005(3)
C33 0.025(3) 0.045(4) 0.038(3) 0.013(3) -0.006(2) -0.003(3)
C34 0.026(3) 0.034(3) 0.036(3) 0.009(3) 0.004(2) 0.003(2)
C35 0.028(3) 0.031(3) 0.040(3) 0.012(3) 0.000(2) 0.007(2)
N5 0.027(2) 0.026(3) 0.027(2) 0.008(2) 0.0002(19) 0.005(2)
N6 0.027(2) 0.029(3) 0.031(3) 0.006(2) 0.000(2) 0.004(2)
C40 0.030(3) 0.023(3) 0.023(3) 0.006(2) -0.002(2) 0.002(2)
C41 0.024(3) 0.040(4) 0.042(3) 0.017(3) -0.005(2) -0.002(2)
C42 0.027(3) 0.030(3) 0.036(3) 0.010(3) -0.005(2) 0.002(2)
C43 0.045(4) 0.041(4) 0.056(4) 0.027(4) -0.003(3) -0.004(3)
Fe2 0.0273(4) 0.0283(5) 0.0342(4) 0.0124(4) 0.0010(3) 0.0040(3)
Br1 0.0401(3) 0.0388(4) 0.0445(4) 0.0199(3) 0.0003(3) 0.0133(3)
Br2 0.0344(3) 0.0295(3) 0.0396(3) 0.0104(3) -0.0018(2) -0.0040(2)
Br3 0.0266(3) 0.0332(3) 0.0361(3) 0.0152(3) -0.0032(2) -0.0010(2)
Br4 0.0429(4) 0.0571(4) 0.0373(3) 0.0139(3) 0.0088(3) 0.0181(3)

loop_
_atom_type_symbol
_atom_type_description
_atom_type_scat_dispersion_real
_atom_type_scat_dispersion_imag
_atom_type_scat_source
C C 0.0033 0.0016 'International Tables Vol C Tables 4.2.6.8 and 6.1.1.4'
H H 0.0000 0.0000 'International Tables Vol C Tables 4.2.6.8 and 6.1.1.4'
N N 0.0061 0.0033 'International Tables Vol C Tables 4.2.6.8 and 6.1.1.4'
Br Br -0.2901 2.4595 'International Tables Vol C Tables 4.2.6.8 and 6.1.1.4'
Fe Fe 0.3463 0.8444 'International Tables Vol C Tables 4.2.6.8 and 6.1.1.4'

loop_
_geom_angle_atom_site_label_1
_geom_angle_atom_site_label_2
_geom_angle_atom_site_label_3
_geom_angle
C1 Fe1 C21 89.8(2)
C1 Fe1 C5 87.2(2)
C21 Fe1 C5 93.8(2)
C1 Fe1 N6 93.7(2)
C21 Fe1 N6 174.2(2)
C5 Fe1 N6 91.0(2)
C1 Fe1 C25 93.3(2)
C21 Fe1 C25 86.8(2)
C5 Fe1 C25 179.2(2)
N6 Fe1 C25 88.4(2)
C1 Fe1 N5 172.6(2)
C21 Fe1 N5 96.0(2)
C5 Fe1 N5 87.9(2)
N6 Fe1 N5 80.83(19)
C25 Fe1 N5 91.6(2)
C1 N1 C3 111.8(5)
C1 N1 C4 122.9(5)
C3 N1 C4 125.4(5)
C2 N2 C1 111.8(5)
C2 N2 C8 121.7(5)
C1 N2 C8 126.5(5)
C5 N3 C6 112.7(5)
C5 N3 C4 121.5(4)
C6 N3 C4 125.7(5)
C5 N4 C7 111.1(5)
C5 N4 C9 126.6(5)
C7 N4 C9 122.0(5)
C21 N11 C23 112.7(5)
C21 N11 C24 125.2(4)
C23 N11 C24 122.0(5)
C21 N12 C22 111.6(5)
C21 N12 C28 128.0(5)
C22 N12 C28 120.3(5)
C25 N13 C26 112.1(4)
C25 N13 C24 125.1(4)
C26 N13 C24 122.7(5)
C27 N14 C25 111.4(5)
C27 N14 C29 121.7(5)
C25 N14 C29 126.6(5)
N2 C1 N1 102.2(5)
N2 C1 Fe1 134.1(4)
N1 C1 Fe1 123.7(4)
C3 C2 N2 107.5(5)
C2 C3 N1 106.7(5)
N1 C4 N3 107.6(5)
N1 C4 C10 113.0(5)
N3 C4 C10 110.7(5)
N3 C5 N4 103.1(5)
N3 C5 Fe1 124.4(4)
N4 C5 Fe1 132.5(4)
C7 C6 N3 105.9(5)
C6 C7 N4 107.3(5)
C11 C10 C15 119.2(6)
C11 C10 C4 117.9(5)
C15 C10 C4 122.9(6)
C10 C11 C12 120.6(6)
C13 C12 C11 119.3(6)
C12 C13 C14 120.3(6)
C13 C14 C15 120.3(6)
C14 C15 C10 120.2(6)
N12 C21 N11 102.6(5)
N12 C21 Fe1 131.9(4)
N11 C21 Fe1 125.2(4)
C23 C22 N12 107.0(5)
C22 C23 N11 106.2(5)
N13 C24 N11 109.2(4)
N13 C24 C30 115.6(4)
N11 C24 C30 113.5(4)
N13 C25 N14 102.6(4)
N13 C25 Fe1 124.8(4)
N14 C25 Fe1 132.6(4)
C27 C26 N13 106.6(5)
C26 C27 N14 107.2(5)
C31 C30 C35 118.9(5)
C31 C30 C24 121.3(5)
C35 C30 C24 119.4(5)
C32 C31 C30 120.4(6)
C33 C32 C31 120.5(5)
C34 C33 C32 119.8(5)
C33 C34 C35 120.2(6)
C34 C35 C30 120.3(5)
C40 N5 Fe1 164.9(4)
C42 N6 Fe1 167.9(5)
N5 C40 C41 177.8(6)
N6 C42 C43 176.0(7)
Br4 Fe2 Br2 112.63(5)
Br4 Fe2 Br1 110.42(4)
Br2 Fe2 Br1 112.57(4)
Br4 Fe2 Br3 113.08(4)
Br2 Fe2 Br3 102.15(5)
Br1 Fe2 Br3 105.56(5)
N7A C51A C52A 174(2)
N7B C51B C52B 172.6(17)
N8A C53A C54A 172(2)
N8B C53B C54B 164(3)

loop_
_geom_bond_atom_site_label_1
_geom_bond_atom_site_label_2
_geom_bond_distance
Fe1 C1 1.916(6)
Fe1 C21 1.929(6)
Fe1 C5 1.959(5)
Fe1 N6 1.971(5)
Fe1 C25 1.972(5)
Fe1 N5 1.976(5)
N1 C1 1.380(7)
N1 C3 1.382(7)
N1 C4 1.474(7)
N2 C2 1.374(7)
N2 C1 1.376(7)
N2 C8 1.458(7)
N3 C5 1.357(7)
N3 C6 1.386(7)
N3 C4 1.487(7)
N4 C5 1.368(7)
N4 C7 1.392(8)
N4 C9 1.472(8)
N11 C21 1.368(7)
N11 C23 1.376(7)
N11 C24 1.467(7)
N12 C21 1.366(7)
N12 C22 1.388(7)
N12 C28 1.462(7)
N13 C25 1.357(7)
N13 C26 1.385(7)
N13 C24 1.457(6)
N14 C27 1.374(7)
N14 C25 1.381(6)
N14 C29 1.466(7)
C2 C3 1.335(9)
C4 C10 1.498(8)
C6 C7 1.339(9)
C10 C11 1.378(9)
C10 C15 1.391(9)
C11 C12 1.407(8)
C12 C13 1.377(10)
C13 C14 1.378(10)
C14 C15 1.389(9)
C22 C23 1.345(9)
C24 C30 1.521(7)
C26 C27 1.333(8)
C30 C31 1.388(8)
C30 C35 1.389(8)
C31 C32 1.377(8)
C32 C33 1.377(9)
C33 C34 1.375(8)
C34 C35 1.389(8)
N5 C40 1.140(7)
N6 C42 1.145(7)
C40 C41 1.470(7)
C42 C43 1.458(8)
Fe2 Br4 2.4275(13)
Fe2 Br2 2.4629(13)
Fe2 Br1 2.4638(12)
Fe2 Br3 2.4673(13)
N7A C51A 1.116(15)
C51A C52A 1.440(16)
N7B C51B 1.118(12)
C51B C52B 1.446(14)
N8A C53A 1.143(17)
C53A C54A 1.411(17)
N8B C53B 1.139(18)
C53B C54B 1.408(19)
